data_9014043
loop_
_publ_author_name
'Giuseppetti, G.'
'Tadini, C.'
'Ungaretti, L.'

_publ_section_title
;
 La struttura cristallina della calclacite
;
_journal_name_full 'Periodico di Mineralogia'
_journal_page_first 145
_journal_page_last 158
_journal_volume 39
_journal_year 1970
_chemical_compound_source Synthetic
_chemical_formula_sum 'C2 H10 Ca Cl O7'
_chemical_name_mineral Calclacite
_space_group_IT_number 14
_symmetry_space_group_name_Hall '-P 2ybc'
_symmetry_space_group_name_H-M 'P 1 21/c 1'
_cell_angle_alpha 90
_cell_angle_beta 116.7
_cell_angle_gamma 90
_cell_formula_units_Z 4
_cell_length_a 6.82
_cell_length_b 13.72
_cell_length_c 11.51
_cell_volume 962.157
_database_code_amcsd 0019021
_exptl_crystal_density_diffrn 1.530
_cod_original_formula_sum 'Ca C2 O7 Cl H10'
_cod_database_code 9014043

loop_
_space_group_symop_operation_xyz
x,y,z
x,1/2-y,1/2+z
-x,1/2+y,1/2-z
-x,-y,-z

loop_
_atom_site_aniso_label
_atom_site_aniso_U_11
_atom_site_aniso_U_22
_atom_site_aniso_U_33
_atom_site_aniso_U_12
_atom_site_aniso_U_13
_atom_site_aniso_U_23
Ca 0.02012 0.02098 0.02464 0.00042 0.01270 0.00214
C(1) 0.01993 0.02861 0.03267 0.00127 0.01333 0.00429
C(2) 0.04720 0.07248 0.03910 0.01101 0.02000 0.02859
O(1) 0.03065 0.05340 0.04178 -0.00127 0.02063 0.01072
O(2) 0.04100 0.03242 0.03482 0.00169 0.01746 0.00643
Cl 0.05134 0.04005 0.04660 0.00466 0.01841 -0.00715
WatO(3) 0.04589 0.04673 0.04446 0.00466 0.02285 -0.00429
WatO(4) 0.06958 0.03815 0.04767 -0.00423 0.01143 0.01644
WatO(5) 0.06601 0.03433 0.05035 -0.00635 0.02380 -0.00643
WatO(6) 0.07090 0.02670 0.06481 -0.00254 0.03428 -0.00643
WatO(7) 0.05661 0.03910 0.05839 0.00254 0.02000 -0.00572

loop_
_atom_site_label
_atom_site_fract_x
_atom_site_fract_y
_atom_site_fract_z
_atom_site_U_iso_or_equiv
_atom_site_type_symbol
_atom_site_attached_hydrogens
Ca 0.17900 0.02810 0.40780 0.02090 Ca 0
C(1) 0.61910 0.05420 0.32820 0.02647 C 0
C(2) 0.52440 0.10290 0.19870 0.05269 C 0
O(1) 0.49530 0.02660 0.37810 0.04028 O 0
O(2) 0.17690 -0.03980 0.61140 0.03597 O 0
Cl 0.14240 -0.16590 0.03050 0.04737 Cl 0
WatO(3) 0.03380 0.01620 -0.16940 0.04471 O 2
WatO(4) 0.09670 0.17910 0.28830 0.05737 O 2
WatO(5) 0.27630 0.16950 0.55710 0.05117 O 2
WatO(6) 0.22560 -0.14780 0.38490 0.05269 O 2
WatO(7) 0.34210 0.15360 0.81560 0.05357 O 2

loop_
_cod_changelog_entry_id
_cod_changelog_entry_author
_cod_changelog_entry_date
_cod_changelog_entry_text
1
;cod-tools version 3.8.0
Id: cif_guess_AMCSD_atom_types 9581 2023-05-17 12:35:41Z saulius
;
2023-05-23T09:20:15+03:00
;Derived atom types and hydrogen counts
from atom names that follow the AMCSD naming convention
(Wat == water, O-H == hydroxyl).
;

loop_
_cod_related_entry_id
_cod_related_entry_database
_cod_related_entry_code
1 AMCSD 0019021
